data_4032942
loop_
_publ_author_name
'Sugiura, Masaharu'
'Kashiwagi, Takeru'
'Ito, Mai'
'Kotani, Shunsuke'
'Nakajima, Makoto'

_publ_section_title
;
 Stereoselective Synthesis of Nitrogen-Containing Compounds from Enamines.
;
_journal_issue 20
_journal_name_full 'The Journal of organic chemistry'
_journal_page_first 10968
_journal_page_last 10979
_journal_paper_doi 10.1021/acs.joc.7b01923
_journal_volume 82
_journal_year 2017
_chemical_formula_moiety 'C25 H34 N2 O2 S'
_chemical_formula_sum 'C25 H34 N2 O2 S'
_chemical_formula_weight 426.62
_space_group_IT_number 14
_symmetry_cell_setting monoclinic
_symmetry_Int_Tables_number 14
_symmetry_space_group_name_Hall '-P 2yn'
_symmetry_space_group_name_H-M 'P 1 21/n 1'
_atom_sites_solution_hydrogens geom
_atom_sites_solution_primary direct
_atom_sites_solution_secondary difmap
_cell_angle_alpha 90.0000
_cell_angle_beta 90.7235(17)
_cell_angle_gamma 90.0000
_cell_formula_units_Z 4
_cell_length_a 10.5322(5)
_cell_length_b 17.1636(8)
_cell_length_c 12.8157(7)
_cell_measurement_reflns_used 13554
_cell_measurement_temperature 296
_cell_measurement_theta_max 27.49
_cell_measurement_theta_min 3.06
_cell_volume 2316.5(2)
_computing_cell_refinement 'RAPID AUTO'
_computing_data_collection 'RAPID AUTO (Rigaku, ????)'
_computing_data_reduction 'RAPID AUTO'
_computing_molecular_graphics 'CrystalStructure 4.0'
_computing_publication_material 'CrystalStructure 4.0 (Rigaku, 2010)'
_computing_structure_refinement 'CRYSTALS (Carruthers, et al., 1999)'
_computing_structure_solution 'Il Milione (Burla, et al., 2007)'
_diffrn_ambient_temperature 296
_diffrn_detector_area_resol_mean 10.000
_diffrn_measured_fraction_theta_full 0.998
_diffrn_measured_fraction_theta_max 0.998
_diffrn_measurement_device_type 'Rigaku R-AXIS RAPID'
_diffrn_measurement_method \w
_diffrn_radiation_type 'Mo K\a'
_diffrn_radiation_wavelength 0.71075
_diffrn_reflns_av_R_equivalents 0.0350
_diffrn_reflns_limit_h_max 13
_diffrn_reflns_limit_h_min -13
_diffrn_reflns_limit_k_max 22
_diffrn_reflns_limit_k_min -22
_diffrn_reflns_limit_l_max 16
_diffrn_reflns_limit_l_min -16
_diffrn_reflns_number 22102
_diffrn_reflns_theta_full 27.49
_diffrn_reflns_theta_max 27.48
_diffrn_standards_number 0
_exptl_absorpt_coefficient_mu 0.163
_exptl_absorpt_correction_T_max 0.968
_exptl_absorpt_correction_T_min 0.794
_exptl_absorpt_correction_type multi-scan
_exptl_absorpt_process_details 'ABSCOR (Rigaku, 1995)'
_exptl_crystal_colour colorless
_exptl_crystal_density_diffrn 1.223
_exptl_crystal_density_method 'not measured'
_exptl_crystal_description prism
_exptl_crystal_F_000 920.00
_exptl_crystal_size_max 0.300
_exptl_crystal_size_mid 0.300
_exptl_crystal_size_min 0.200
_refine_diff_density_max 0.226
_refine_diff_density_min -0.274
_refine_ls_extinction_method none
_refine_ls_goodness_of_fit_ref 1.001
_refine_ls_hydrogen_treatment constr
_refine_ls_number_parameters 305
_refine_ls_number_reflns 3823
_refine_ls_R_factor_gt 0.0413
_refine_ls_shift/su_max 0.000
_refine_ls_structure_factor_coef Fsqd
_refine_ls_weighting_details 'w = 1/[0.0026Fo^2^ + 1.0000\s(Fo^2^)]/(4Fo^2^)'
_refine_ls_weighting_scheme calc
_refine_ls_wR_factor_ref 0.1388
_reflns_number_gt 3129
_reflns_number_total 5300
_reflns_threshold_expression F^2^>2.0\s(F^2^)
_cod_data_source_file jo7b01923_si_002.cif
_cod_data_source_block antisyn-diamine
_cod_depositor_comments 'Adding full bibliography for 4032940--4032942.cif.'
_cod_original_cell_volume 2316.52(19)
_cod_database_code 4032942

loop_
_symmetry_equiv_pos_site_id
_symmetry_equiv_pos_as_xyz
1 +X,+Y,+Z
2 1/2-X,1/2+Y,1/2-Z
3 -X,-Y,-Z
4 1/2+X,1/2-Y,1/2+Z

loop_
_atom_site_label
_atom_site_type_symbol
_atom_site_fract_x
_atom_site_fract_y
_atom_site_fract_z
_atom_site_U_iso_or_equiv
_atom_site_adp_type
_atom_site_occupancy
_atom_site_symmetry_multiplicity
_atom_site_calc_flag
_atom_site_refinement_flags
S1 S 0.57524(5) 0.17914(3) 0.73719(4) 0.05412(17) Uani 1.0 4 d .
O1 O 0.67378(16) 0.17931(10) 0.81527(12) 0.0739(6) Uani 1.0 4 d .
O2 O 0.49279(16) 0.24561(8) 0.72790(14) 0.0759(6) Uani 1.0 4 d .
N1 N 0.70500(14) 0.27467(8) 0.48050(12) 0.0436(5) Uani 1.0 4 d .
N3 N 0.63235(14) 0.16517(8) 0.62175(12) 0.0449(5) Uani 1.0 4 d .
C2 C 0.82796(17) 0.23087(10) 0.47916(15) 0.0439(5) Uani 1.0 4 d .
C3 C 0.74035(17) 0.03750(10) 0.62847(14) 0.0397(5) Uani 1.0 4 d .
C4 C 0.80691(17) 0.14307(10) 0.50117(14) 0.0418(5) Uani 1.0 4 d .
C5 C 0.75521(17) 0.12436(10) 0.61084(14) 0.0412(5) Uani 1.0 4 d .
C6 C 0.47943(19) 0.09714(11) 0.76172(15) 0.0478(6) Uani 1.0 4 d .
C7 C 0.8193(2) -0.00270(12) 0.69709(15) 0.0515(6) Uani 1.0 4 d .
C8 C 1.03911(19) 0.13004(13) 0.55080(18) 0.0591(7) Uani 1.0 4 d .
C9 C 0.64863(19) -0.00481(11) 0.57418(16) 0.0503(6) Uani 1.0 4 d .
C10 C 0.93170(19) 0.10049(12) 0.48136(16) 0.0526(6) Uani 1.0 4 d .
C11 C 0.6355(2) -0.08389(12) 0.58882(18) 0.0580(7) Uani 1.0 4 d .
C12 C 0.3227(3) -0.03035(13) 0.80183(19) 0.0632(7) Uani 1.0 4 d .
C13 C 0.7168(2) 0.35897(11) 0.50113(18) 0.0561(7) Uani 1.0 4 d .
C14 C 0.93105(19) 0.26301(12) 0.55249(18) 0.0561(7) Uani 1.0 4 d .
C15 C 0.7152(3) -0.12296(12) 0.65673(18) 0.0591(7) Uani 1.0 4 d .
C16 C 0.8072(3) -0.08243(13) 0.71024(17) 0.0590(7) Uani 1.0 4 d .
C17 C 0.6346(2) 0.26320(12) 0.38155(17) 0.0568(7) Uani 1.0 4 d .
C18 C 0.5151(3) 0.04274(14) 0.83600(18) 0.0629(7) Uani 1.0 4 d .
C19 C 1.0553(2) 0.21780(13) 0.5401(2) 0.0653(8) Uani 1.0 4 d .
C20 C 0.3668(2) 0.08694(12) 0.70744(16) 0.0565(7) Uani 1.0 4 d .
C21 C 0.5873(3) 0.39622(14) 0.5085(2) 0.0723(8) Uani 1.0 4 d .
C22 C 0.4369(3) -0.01997(14) 0.8554(2) 0.0733(8) Uani 1.0 4 d .
C23 C 0.2907(2) 0.02350(14) 0.72731(18) 0.0624(7) Uani 1.0 4 d .
C24 C 0.5036(3) 0.29844(14) 0.3846(2) 0.0670(8) Uani 1.0 4 d .
C25 C 0.5102(3) 0.38401(14) 0.4099(2) 0.0729(8) Uani 1.0 4 d .
C26 C 0.2362(4) -0.09854(17) 0.8258(3) 0.1029(12) Uani 1.0 4 d .
H1 H 0.2240 -0.1293 0.7639 0.1244 Uiso 1.0 4 calc R
H2 H 0.2735 -0.1302 0.8798 0.1242 Uiso 1.0 4 calc R
H3 H 0.1556 -0.0792 0.8486 0.1243 Uiso 1.0 4 calc R
H4 H 0.5917 0.0497 0.8717 0.0752 Uiso 1.0 4 calc R
H5 H 0.3428 0.1239 0.6580 0.0680 Uiso 1.0 4 calc R
H6 H 0.4606 -0.0564 0.9056 0.0880 Uiso 1.0 4 calc R
H7 H 0.2156 0.0164 0.6896 0.0750 Uiso 1.0 4 calc R
H8 H 0.8805 0.0250 0.7346 0.0619 Uiso 1.0 4 calc R
H9 H 0.5962 0.0212 0.5268 0.0604 Uiso 1.0 4 calc R
H10 H 0.5724 -0.1113 0.5532 0.0697 Uiso 1.0 4 calc R
H11 H 0.7066 -0.1764 0.6665 0.0710 Uiso 1.0 4 calc R
H12 H 0.8628 -0.1086 0.7551 0.0711 Uiso 1.0 4 calc R
H13 H 0.7425 0.1242 0.4514 0.0500 Uiso 1.0 4 calc R
H14 H 0.8160 0.1455 0.6620 0.0494 Uiso 1.0 4 calc R
H15 H 0.8613 0.2356 0.4084 0.0525 Uiso 1.0 4 calc R
H16 H 0.6316 0.2116 0.5813 0.0541 Uiso 1.0 4 calc R
H17 H 0.9196 0.0452 0.4931 0.0634 Uiso 1.0 4 calc R
H18 H 0.9560 0.1092 0.4095 0.0634 Uiso 1.0 4 calc R
H19 H 1.0161 0.1197 0.6225 0.0706 Uiso 1.0 4 calc R
H20 H 1.1178 0.1034 0.5351 0.0711 Uiso 1.0 4 calc R
H21 H 1.1192 0.2349 0.5903 0.0783 Uiso 1.0 4 calc R
H22 H 1.0860 0.2264 0.4699 0.0783 Uiso 1.0 4 calc R
H23 H 0.9418 0.3179 0.5370 0.0673 Uiso 1.0 4 calc R
H24 H 0.9011 0.2571 0.6233 0.0672 Uiso 1.0 4 calc R
H25 H 0.7665 0.3650 0.5648 0.0673 Uiso 1.0 4 calc R
H26 H 0.7628 0.3813 0.4433 0.0676 Uiso 1.0 4 calc R
H27 H 0.6833 0.2885 0.3275 0.0682 Uiso 1.0 4 calc R
H28 H 0.6324 0.2075 0.3687 0.0679 Uiso 1.0 4 calc R
H29 H 0.5423 0.3715 0.5651 0.0869 Uiso 1.0 4 calc R
H30 H 0.5946 0.4517 0.5221 0.0866 Uiso 1.0 4 calc R
H31 H 0.4597 0.2911 0.3184 0.0802 Uiso 1.0 4 calc R
H32 H 0.4570 0.2726 0.4394 0.0801 Uiso 1.0 4 calc R
H33 H 0.4261 0.4060 0.4185 0.0876 Uiso 1.0 4 calc R
H34 H 0.5529 0.4107 0.3536 0.0877 Uiso 1.0 4 calc R

loop_
_atom_site_aniso_label
_atom_site_aniso_U_11
_atom_site_aniso_U_22
_atom_site_aniso_U_33
_atom_site_aniso_U_12
_atom_site_aniso_U_13
_atom_site_aniso_U_23
S1 0.0613(4) 0.0450(3) 0.0565(4) -0.0029(3) 0.0183(3) -0.0097(3)
O1 0.0748(11) 0.0940(13) 0.0530(10) -0.0210(9) 0.0022(9) -0.0210(8)
O2 0.0850(12) 0.0462(9) 0.0976(13) 0.0123(8) 0.0408(10) -0.0058(8)
N1 0.0488(9) 0.0355(8) 0.0465(9) 0.0034(7) 0.0016(7) 0.0022(7)
N3 0.0472(9) 0.0361(8) 0.0517(10) 0.0043(7) 0.0124(8) 0.0026(7)
C2 0.0437(10) 0.0403(10) 0.0480(11) 0.0008(8) 0.0050(9) 0.0035(8)
C3 0.0405(10) 0.0382(10) 0.0406(10) 0.0029(8) 0.0027(8) 0.0019(8)
C4 0.0436(10) 0.0378(10) 0.0440(11) 0.0007(8) 0.0039(8) -0.0006(8)
C5 0.0403(10) 0.0374(10) 0.0459(11) -0.0015(8) 0.0020(8) -0.0006(8)
C6 0.0499(11) 0.0485(12) 0.0451(11) 0.0039(10) 0.0139(9) -0.0016(9)
C7 0.0532(12) 0.0533(12) 0.0480(12) -0.0027(10) -0.0027(9) 0.0061(9)
C8 0.0440(11) 0.0635(14) 0.0700(15) 0.0123(10) 0.0088(11) 0.0153(11)
C9 0.0473(11) 0.0408(11) 0.0623(13) -0.0004(9) -0.0114(10) 0.0072(9)
C10 0.0519(12) 0.0489(12) 0.0573(13) 0.0093(10) 0.0130(10) 0.0037(10)
C11 0.0577(13) 0.0423(11) 0.0737(15) -0.0060(10) -0.0055(12) 0.0024(10)
C12 0.0664(15) 0.0517(13) 0.0721(16) -0.0032(11) 0.0236(13) -0.0022(11)
C13 0.0645(14) 0.0377(11) 0.0659(15) 0.0031(10) -0.0008(11) 0.0019(9)
C14 0.0513(12) 0.0442(11) 0.0728(16) -0.0073(10) -0.0067(11) 0.0072(10)
C15 0.0698(14) 0.0384(11) 0.0695(14) 0.0026(11) 0.0090(12) 0.0126(10)
C16 0.0651(14) 0.0557(13) 0.0562(13) 0.0104(11) -0.0000(11) 0.0198(10)
C17 0.0628(13) 0.0508(12) 0.0565(14) 0.0059(10) -0.0100(11) -0.0010(10)
C18 0.0562(13) 0.0700(16) 0.0625(15) 0.0021(11) 0.0024(11) 0.0123(11)
C19 0.0462(12) 0.0658(15) 0.0839(18) -0.0068(11) -0.0024(11) 0.0120(12)
C20 0.0590(13) 0.0576(13) 0.0530(13) 0.0024(11) 0.0045(11) 0.0079(10)
C21 0.0815(17) 0.0537(14) 0.0816(17) 0.0215(13) -0.0087(14) -0.0062(12)
C22 0.0854(18) 0.0586(15) 0.0762(17) 0.0101(14) 0.0140(14) 0.0228(12)
C23 0.0573(13) 0.0638(15) 0.0661(15) -0.0057(12) 0.0045(11) -0.0004(12)
C24 0.0630(15) 0.0643(15) 0.0733(17) 0.0081(12) -0.0163(12) 0.0052(12)
C25 0.0754(16) 0.0617(15) 0.0817(18) 0.0199(13) -0.0045(14) 0.0150(13)
C26 0.115(3) 0.0731(19) 0.122(3) -0.0261(18) 0.040(2) 0.0025(17)

loop_
_atom_type_symbol
_atom_type_description
_atom_type_scat_dispersion_real
_atom_type_scat_dispersion_imag
_atom_type_scat_source
C C 0.0033 0.0016
;
International Tables for Crystallography
(1992, Vol. C, Tables 4.2.6.8 and 6.1.1.4)
;
H H 0.0000 0.0000
;
International Tables for Crystallography
(1992, Vol. C, Table 6.1.1.4)
;
N N 0.0061 0.0033
;
International Tables for Crystallography
(1992, Vol. C, Tables 4.2.6.8 and 6.1.1.4)
;
O O 0.0106 0.0060
;
International Tables for Crystallography
(1992, Vol. C, Tables 4.2.6.8 and 6.1.1.4)
;
S S 0.1246 0.1234
;
International Tables for Crystallography
(1992, Vol. C, Tables 4.2.6.8 and 6.1.1.4)
;

loop_
_geom_angle_atom_site_label_1
_geom_angle_atom_site_label_2
_geom_angle_atom_site_label_3
_geom_angle
_geom_angle_publ_flag
O1 S1 O2 119.19(11) yes
O1 S1 N3 111.33(9) yes
O1 S1 C6 106.76(10) yes
O2 S1 N3 105.80(10) yes
O2 S1 C6 107.57(10) yes
N3 S1 C6 105.33(9) yes
C2 N1 C13 115.05(15) yes
C2 N1 C17 110.42(15) yes
C13 N1 C17 108.98(15) yes
S1 N3 C5 119.41(12) yes
N1 C2 C4 111.12(14) yes
N1 C2 C14 114.77(15) yes
C4 C2 C14 109.93(16) yes
C5 C3 C7 121.44(17) yes
C5 C3 C9 120.80(16) yes
C7 C3 C9 117.74(17) yes
C2 C4 C5 114.83(15) yes
C2 C4 C10 108.03(15) yes
C5 C4 C10 111.41(15) yes
N3 C5 C3 111.06(15) yes
N3 C5 C4 107.81(14) yes
C3 C5 C4 112.18(15) yes
S1 C6 C18 120.73(16) yes
S1 C6 C20 120.15(15) yes
C18 C6 C20 119.11(19) yes
C3 C7 C16 120.91(19) yes
C10 C8 C19 111.18(18) yes
C3 C9 C11 121.15(19) yes
C4 C10 C8 112.28(17) yes
C9 C11 C15 120.4(2) yes
C22 C12 C23 117.6(3) yes
C22 C12 C26 121.2(3) yes
C23 C12 C26 121.3(3) yes
N1 C13 C21 110.63(18) yes
C2 C14 C19 110.75(18) yes
C11 C15 C16 119.4(2) yes
C7 C16 C15 120.4(2) yes
N1 C17 C24 112.01(18) yes
C6 C18 C22 119.5(3) yes
C8 C19 C14 113.26(18) yes
C6 C20 C23 120.4(2) yes
C13 C21 C25 111.5(2) yes
C12 C22 C18 121.8(3) yes
C12 C23 C20 121.6(2) yes
C17 C24 C25 111.0(2) yes
C21 C25 C24 109.8(2) yes
S1 N3 H16 111.883 no
C5 N3 H16 110.277 no
N1 C2 H15 106.842 no
C4 C2 H15 107.575 no
C14 C2 H15 106.190 no
C2 C4 H13 107.620 no
C5 C4 H13 105.891 no
C10 C4 H13 108.853 no
N3 C5 H14 109.034 no
C3 C5 H14 109.412 no
C4 C5 H14 107.222 no
C3 C7 H8 118.675 no
C16 C7 H8 120.415 no
C10 C8 H19 107.537 no
C10 C8 H20 110.661 no
C19 C8 H19 107.274 no
C19 C8 H20 110.562 no
H19 C8 H20 109.505 no
C3 C9 H9 118.721 no
C11 C9 H9 120.123 no
C4 C10 H17 109.136 no
C4 C10 H18 108.765 no
C8 C10 H17 109.558 no
C8 C10 H18 107.567 no
H17 C10 H18 109.493 no
C9 C11 H10 120.188 no
C15 C11 H10 119.451 no
N1 C13 H25 107.378 no
N1 C13 H26 106.976 no
C21 C13 H25 112.391 no
C21 C13 H26 109.942 no
H25 C13 H26 109.343 no
C2 C14 H23 107.959 no
C2 C14 H24 107.498 no
C19 C14 H23 111.672 no
C19 C14 H24 109.449 no
H23 C14 H24 109.408 no
C11 C15 H11 120.459 no
C16 C15 H11 120.130 no
C7 C16 H12 119.587 no
C15 C16 H12 119.997 no
N1 C17 H27 106.828 no
N1 C17 H28 106.728 no
C24 C17 H27 109.382 no
C24 C17 H28 112.363 no
H27 C17 H28 109.335 no
C6 C18 H4 118.626 no
C22 C18 H4 121.843 no
C8 C19 H21 108.455 no
C8 C19 H22 105.859 no
C14 C19 H21 111.350 no
C14 C19 H22 108.290 no
H21 C19 H22 109.442 no
C6 C20 H5 118.840 no
C23 C20 H5 120.745 no
C13 C21 H29 108.198 no
C13 C21 H30 110.922 no
C25 C21 H29 107.592 no
C25 C21 H30 109.086 no
H29 C21 H30 109.476 no
C12 C22 H6 118.687 no
C18 C22 H6 119.534 no
C12 C23 H7 118.362 no
C20 C23 H7 120.062 no
C17 C24 H31 110.634 no
C17 C24 H32 107.915 no
C25 C24 H31 109.567 no
C25 C24 H32 108.196 no
H31 C24 H32 109.499 no
C21 C25 H33 109.444 no
C21 C25 H34 107.917 no
C24 C25 H33 111.441 no
C24 C25 H34 108.697 no
H33 C25 H34 109.483 no
C12 C26 H1 109.295 no
C12 C26 H2 109.939 no
C12 C26 H3 109.265 no
H1 C26 H2 109.443 no
H1 C26 H3 109.442 no
H2 C26 H3 109.443 no

loop_
_geom_bond_atom_site_label_1
_geom_bond_atom_site_label_2
_geom_bond_distance
_geom_bond_publ_flag
S1 O1 1.4326(17) yes
S1 O2 1.4378(16) yes
S1 N3 1.6219(17) yes
S1 C6 1.762(2) yes
N1 C2 1.498(3) yes
N1 C13 1.476(3) yes
N1 C17 1.474(3) yes
N3 C5 1.480(3) yes
C2 C4 1.550(3) yes
C2 C14 1.530(3) yes
C3 C5 1.516(3) yes
C3 C7 1.387(3) yes
C3 C9 1.388(3) yes
C4 C5 1.547(3) yes
C4 C10 1.528(3) yes
C6 C18 1.382(3) yes
C6 C20 1.379(3) yes
C7 C16 1.385(3) yes
C8 C10 1.518(3) yes
C8 C19 1.522(4) yes
C9 C11 1.377(3) yes
C11 C15 1.375(4) yes
C12 C22 1.388(4) yes
C12 C23 1.368(4) yes
C12 C26 1.517(4) yes
C13 C21 1.510(4) yes
C14 C19 1.532(3) yes
C15 C16 1.370(4) yes
C17 C24 1.507(4) yes
C18 C22 1.380(4) yes
C20 C23 1.378(4) yes
C21 C25 1.508(4) yes
C24 C25 1.505(4) yes
N3 H16 0.951 no
C2 H15 0.980 no
C4 H13 0.980 no
C5 H14 0.980 no
C7 H8 0.930 no
C8 H19 0.970 no
C8 H20 0.970 no
C9 H9 0.930 no
C10 H17 0.970 no
C10 H18 0.970 no
C11 H10 0.930 no
C13 H25 0.970 no
C13 H26 0.970 no
C14 H23 0.970 no
C14 H24 0.970 no
C15 H11 0.930 no
C16 H12 0.930 no
C17 H27 0.970 no
C17 H28 0.970 no
C18 H4 0.930 no
C19 H21 0.970 no
C19 H22 0.970 no
C20 H5 0.930 no
C21 H29 0.970 no
C21 H30 0.970 no
C22 H6 0.930 no
C23 H7 0.930 no
C24 H31 0.970 no
C24 H32 0.970 no
C25 H33 0.970 no
C25 H34 0.970 no
C26 H1 0.960 no
C26 H2 0.960 no
C26 H3 0.960 no

loop_
_geom_contact_atom_site_label_1
_geom_contact_atom_site_label_2
_geom_contact_distance
_geom_contact_publ_flag
_geom_contact_site_symmetry_2
S1 C3 3.3071(19) no .
O1 C3 3.491(3) no .
O1 C5 2.923(3) no .
O1 C18 2.893(3) no .
O2 C20 3.039(3) no .
N1 N3 2.726(2) no .
N1 C5 3.115(3) no .
N1 C25 2.916(3) no .
N3 C2 2.992(3) no .
N3 C9 2.986(3) no .
N3 C17 3.508(3) no .
N3 C20 3.303(3) no .
C2 C8 2.955(3) no .
C3 C6 3.411(3) no .
C3 C10 2.980(3) no .
C3 C15 2.791(3) no .
C3 C18 3.587(3) no .
C4 C7 3.546(3) no .
C4 C9 3.184(3) no .
C4 C17 3.135(3) no .
C4 C19 2.951(3) no .
C5 C6 3.541(3) no .
C5 C8 3.098(3) no .
C5 C14 3.112(3) no .
C6 C9 3.482(3) no .
C6 C12 2.792(3) no .
C7 C10 3.502(3) no .
C7 C11 2.747(3) no .
C9 C16 2.745(3) no .
C10 C14 2.935(3) no .
C13 C14 2.864(3) no .
C13 C24 2.875(4) no .
C17 C21 2.851(4) no .
C18 C23 2.749(4) no .
C20 C22 2.733(4) no .
O1 C24 3.595(3) no 4_555
C24 O1 3.595(3) no 4_454
S1 H4 2.8164 no .
S1 H5 2.8036 no .
S1 H14 2.7845 no .
O1 H4 2.4974 no .
O1 H8 3.5888 no .
O1 H14 2.5523 no .
O1 H16 3.0757 no .
O2 H5 2.7613 no .
O2 H16 2.4651 no .
O2 H29 3.0528 no .
N1 H13 2.6402 no .
N1 H14 3.4090 no .
N1 H16 1.8612 no .
N1 H23 2.6923 no .
N1 H24 2.7588 no .
N1 H29 2.6310 no .
N1 H30 3.2982 no .
N1 H31 3.3074 no .
N1 H32 2.6586 no .
N1 H34 3.2553 no .
N3 H5 3.1710 no .
N3 H9 2.7792 no .
N3 H13 2.5828 no .
N3 H24 3.2407 no .
N3 H28 3.3232 no .
N3 H32 3.4876 no .
C2 H14 2.7674 no .
C2 H16 2.4837 no .
C2 H17 3.3346 no .
C2 H18 2.6471 no .
C2 H19 3.2948 no .
C2 H21 3.3658 no .
C2 H22 2.7224 no .
C2 H25 2.6347 no .
C2 H26 2.7092 no .
C2 H27 2.6460 no .
C2 H28 2.5162 no .
C3 H4 3.5117 no .
C3 H10 3.2462 no .
C3 H12 3.2445 no .
C3 H13 2.7136 no .
C3 H16 3.2540 no .
C3 H17 2.5839 no .
C3 H19 3.2306 no .
C4 H9 3.0709 no .
C4 H16 2.4280 no .
C4 H19 2.7111 no .
C4 H20 3.3671 no .
C4 H22 3.2975 no .
C4 H23 3.3494 no .
C4 H24 2.6885 no .
C4 H27 3.5782 no .
C4 H28 2.7209 no .
C5 H8 2.6671 no .
C5 H9 2.6567 no .
C5 H15 3.4199 no .
C5 H17 2.6815 no .
C5 H18 3.3663 no .
C5 H19 2.7515 no .
C5 H24 2.7520 no .
C6 H6 3.2244 no .
C6 H7 3.2303 no .
C6 H9 3.5173 no .
C6 H16 3.4449 no .
C7 H4 3.4197 no .
C7 H9 3.2135 no .
C7 H11 3.2307 no .
C7 H14 2.5835 no .
C7 H17 2.9492 no .
C7 H19 3.1099 no .
C8 H8 3.4192 no .
C8 H13 3.3598 no .
C8 H14 2.7762 no .
C8 H15 3.1670 no .
C8 H23 3.3877 no .
C8 H24 2.7873 no .
C9 H8 3.2136 no .
C9 H11 3.2292 no .
C9 H13 2.8973 no .
C9 H14 3.3135 no .
C9 H17 3.1682 no .
C10 H8 3.5425 no .
C10 H14 2.7406 no .
C10 H15 2.6038 no .
C10 H21 3.3312 no .
C10 H22 2.7087 no .
C10 H24 3.2645 no .
C11 H12 3.2121 no .
C12 H4 3.2635 no .
C12 H5 3.2350 no .
C13 H15 2.8746 no .
C13 H16 2.8778 no .
C13 H23 2.5090 no .
C13 H24 3.0330 no .
C13 H27 2.5534 no .
C13 H28 3.2230 no .
C13 H32 3.2026 no .
C13 H33 3.3260 no .
C13 H34 2.6948 no .
C14 H13 3.3515 no .
C14 H14 2.7472 no .
C14 H16 3.3001 no .
C14 H18 3.2264 no .
C14 H19 2.7644 no .
C14 H20 3.3819 no .
C14 H25 2.4696 no .
C14 H26 3.0261 no .
C15 H8 3.2302 no .
C15 H9 3.2267 no .
C16 H10 3.2081 no .
C17 H13 2.7861 no .
C17 H15 2.4548 no .
C17 H16 2.7096 no .
C17 H25 3.2278 no .
C17 H26 2.5557 no .
C17 H29 3.1609 no .
C17 H33 3.3288 no .
C17 H34 2.6961 no .
C18 H5 3.2151 no .
C19 H14 3.2301 no .
C19 H15 2.6510 no .
C19 H17 3.3413 no .
C19 H18 2.7067 no .
C20 H4 3.2133 no .
C20 H9 3.5512 no .
C21 H16 3.3345 no .
C21 H27 3.1435 no .
C21 H31 3.3040 no .
C21 H32 2.6721 no .
C22 H1 3.1387 no .
C22 H2 2.5790 no .
C22 H3 3.1316 no .
C22 H7 3.1955 no .
C23 H1 2.7561 no .
C23 H2 3.2894 no .
C23 H3 2.7569 no .
C23 H6 3.1947 no .
C24 H16 3.2108 no .
C24 H26 3.1604 no .
C24 H29 2.6581 no .
C24 H30 3.3006 no .
C25 H25 3.3474 no .
C25 H26 2.6904 no .
C25 H27 2.6793 no .
C25 H28 3.3361 no .
C26 H6 2.6641 no .
C26 H7 2.6414 no .
H1 H6 3.3104 no .
H1 H7 2.6763 no .
H2 H6 2.3626 no .
H2 H7 3.5508 no .
H3 H6 3.3086 no .
H3 H7 2.6974 no .
H4 H6 2.3293 no .
H4 H8 3.5565 no .
H5 H7 2.3195 no .
H5 H16 3.5440 no .
H8 H12 2.3151 no .
H8 H14 2.3645 no .
H8 H17 3.1474 no .
H8 H19 2.6070 no .
H9 H10 2.3119 no .
H9 H13 2.5442 no .
H9 H14 3.5799 no .
H9 H16 3.3622 no .
H9 H17 3.4640 no .
H10 H11 2.3042 no .
H11 H12 2.3023 no .
H13 H14 2.8215 no .
H13 H15 2.3538 no .
H13 H16 2.5371 no .
H13 H17 2.3617 no .
H13 H18 2.3319 no .
H13 H19 3.5998 no .
H13 H24 3.5716 no .
H13 H27 3.2922 no .
H13 H28 2.1174 no .
H14 H16 2.4648 no .
H14 H17 2.9839 no .
H14 H19 2.2188 no .
H14 H24 2.1749 no .
H15 H16 3.3270 no .
H15 H17 3.4951 no .
H15 H18 2.3871 no .
H15 H21 3.5563 no .
H15 H22 2.4893 no .
H15 H23 2.3235 no .
H15 H24 2.8053 no .
H15 H25 3.1628 no .
H15 H26 2.7468 no .
H15 H27 2.3164 no .
H15 H28 2.5042 no .
H16 H24 2.9863 no .
H16 H25 3.0006 no .
H16 H27 3.5588 no .
H16 H28 2.7256 no .
H16 H29 2.9078 no .
H16 H32 2.7753 no .
H17 H19 2.3193 no .
H17 H20 2.3697 no .
H17 H22 3.5842 no .
H18 H19 2.8003 no .
H18 H20 2.3312 no .
H18 H21 3.5881 no .
H18 H22 2.5487 no .
H19 H21 2.2956 no .
H19 H22 2.7853 no .
H19 H24 2.6525 no .
H20 H21 2.3654 no .
H20 H22 2.2939 no .
H21 H23 2.4406 no .
H21 H24 2.3716 no .
H22 H23 2.3551 no .
H22 H24 2.8336 no .
H23 H25 2.0500 no .
H23 H26 2.4741 no .
H24 H25 2.4437 no .
H24 H26 3.4499 no .
H25 H27 3.4172 no .
H25 H29 2.3648 no .
H25 H30 2.4012 no .
H25 H34 3.5854 no .
H26 H27 2.3257 no .
H26 H28 3.4149 no .
H26 H29 2.8204 no .
H26 H30 2.3795 no .
H26 H33 3.5816 no .
H26 H34 2.5302 no .
H27 H31 2.3577 no .
H27 H32 2.8113 no .
H27 H33 3.5847 no .
H27 H34 2.5319 no .
H28 H31 2.3992 no .
H28 H32 2.3508 no .
H28 H34 3.5909 no .
H29 H31 3.5482 no .
H29 H32 2.4991 no .
H29 H33 2.3060 no .
H29 H34 2.7967 no .
H30 H32 3.5537 no .
H30 H33 2.3372 no .
H30 H34 2.3078 no .
H31 H33 2.3822 no .
H31 H34 2.3169 no .
H32 H33 2.3280 no .
H32 H34 2.8064 no .
S1 H11 3.5885 no 2_656
S1 H15 3.4870 no 4_455
S1 H22 3.3956 no 4_455
O1 H11 2.7870 no 2_656
O1 H22 2.7295 no 4_455
O1 H31 3.0532 no 4_555
O1 H32 3.4624 no 4_555
O1 H33 3.2972 no 4_555
O2 H1 3.1375 no 2_556
O2 H3 3.5229 no 2_556
O2 H12 2.9357 no 2_656
O2 H15 2.7301 no 4_455
O2 H18 3.4357 no 4_455
O2 H22 3.2770 no 4_455
O2 H27 3.5635 no 4_455
N3 H10 3.2259 no 3_656
C3 H20 3.5427 no 3_756
C4 H1 3.4169 no 3_656
C6 H26 3.2998 no 4_455
C7 H18 3.3001 no 3_756
C7 H20 3.5111 no 3_756
C7 H33 3.4629 no 4_555
C7 H34 3.5274 no 4_555
C8 H5 3.4663 no 1_655
C8 H7 3.2155 no 1_655
C8 H17 3.0909 no 3_756
C9 H9 2.8836 no 3_656
C9 H10 3.4571 no 3_656
C9 H20 3.3109 no 3_756
C10 H1 3.5615 no 3_656
C10 H7 3.3378 no 3_656
C10 H17 2.9658 no 3_756
C10 H20 3.5433 no 3_756
C11 H5 3.2479 no 3_656
C11 H9 3.0361 no 3_656
C11 H20 3.0801 no 3_756
C11 H28 3.5782 no 3_656
C11 H32 3.4003 no 3_656
C12 H26 3.2028 no 4_455
C12 H34 3.5754 no 4_455
C13 H12 3.2924 no 2_656
C14 H6 3.3437 no 2_656
C14 H31 3.5408 no 4_555
C15 H18 3.5846 no 3_756
C15 H20 3.0597 no 3_756
C15 H22 3.2032 no 3_756
C15 H25 3.5771 no 2_646
C15 H31 3.4404 no 3_656
C15 H32 3.3682 no 3_656
C16 H18 2.9805 no 3_756
C16 H20 3.2712 no 3_756
C16 H22 3.5734 no 3_756
C16 H25 3.1279 no 2_646
C16 H29 3.3634 no 2_646
C17 H1 3.3237 no 3_656
C17 H10 3.5069 no 3_656
C18 H6 3.3258 no 3_657
C18 H26 3.2776 no 4_455
C19 H2 3.3258 no 2_656
C20 H9 3.5544 no 3_656
C20 H10 3.4339 no 3_656
C20 H20 3.4193 no 1_455
C20 H26 3.2734 no 4_455
C20 H27 3.2785 no 4_455
C21 H3 3.1935 no 2_556
C21 H12 3.0699 no 2_656
C21 H30 3.2594 no 3_666
C21 H33 3.5240 no 3_666
C22 H4 3.5515 no 3_657
C22 H6 3.4901 no 3_657
C22 H23 3.3516 no 2_646
C22 H26 3.2166 no 4_455
C23 H9 3.5651 no 3_656
C23 H13 3.4313 no 3_656
C23 H19 3.5761 no 1_455
C23 H20 3.3391 no 1_455
C23 H26 3.2306 no 4_455
C23 H34 3.2046 no 4_455
C24 H10 3.4082 no 3_656
C24 H11 3.1122 no 3_656
C24 H14 3.5817 no 4_454
C25 H8 3.0448 no 4_454
C25 H30 3.1558 no 3_666
C26 H13 3.5900 no 3_656
C26 H21 3.4076 no 2_646
C26 H28 3.4230 no 3_656
C26 H29 3.3047 no 2_546
H1 O2 3.1375 no 2_546
H1 C4 3.4169 no 3_656
H1 C10 3.5615 no 3_656
H1 C17 3.3237 no 3_656
H1 H13 2.7877 no 3_656
H1 H15 2.9937 no 3_656
H1 H18 2.9235 no 3_656
H1 H21 3.4028 no 2_646
H1 H27 3.1337 no 3_656
H1 H28 2.6539 no 3_656
H1 H29 3.5809 no 2_546
H2 C19 3.3258 no 2_646
H2 H21 2.6028 no 2_646
H2 H22 3.4473 no 2_646
H2 H23 3.2924 no 2_646
H2 H29 3.4091 no 2_546
H2 H33 3.4103 no 2_546
H3 O2 3.5229 no 2_546
H3 C21 3.1935 no 2_546
H3 H12 3.3335 no 1_455
H3 H18 3.5346 no 3_656
H3 H29 2.5182 no 2_546
H3 H30 3.1755 no 2_546
H3 H30 3.1905 no 4_455
H3 H33 3.1267 no 2_546
H3 H34 3.0887 no 4_455
H4 C22 3.5515 no 3_657
H4 H6 2.9156 no 3_657
H4 H23 3.4979 no 4_455
H4 H25 3.5924 no 2_646
H5 C8 3.4663 no 1_455
H5 C11 3.2479 no 3_656
H5 H9 3.5018 no 3_656
H5 H10 2.8689 no 3_656
H5 H19 3.4650 no 1_455
H5 H20 2.8507 no 1_455
H5 H21 3.1421 no 1_455
H5 H27 3.1447 no 4_455
H6 C14 3.3437 no 2_646
H6 C18 3.3258 no 3_657
H6 C22 3.4901 no 3_657
H6 H4 2.9156 no 3_657
H6 H6 3.1992 no 3_657
H6 H23 2.4960 no 2_646
H6 H24 3.5376 no 2_646
H6 H25 3.1926 no 2_646
H7 C8 3.2155 no 1_455
H7 C10 3.3378 no 3_656
H7 H8 3.5864 no 1_455
H7 H9 3.4887 no 3_656
H7 H13 3.0493 no 3_656
H7 H17 2.9216 no 3_656
H7 H18 3.0759 no 3_656
H7 H19 2.8718 no 1_455
H7 H20 2.6753 no 1_455
H7 H34 3.0023 no 4_455
H8 C25 3.0448 no 4_555
H8 H7 3.5864 no 1_655
H8 H18 3.4298 no 3_756
H8 H30 3.3700 no 2_646
H8 H31 3.4330 no 4_555
H8 H33 2.6755 no 4_555
H8 H34 2.6016 no 4_555
H9 C9 2.8836 no 3_656
H9 C11 3.0361 no 3_656
H9 C20 3.5544 no 3_656
H9 C23 3.5651 no 3_656
H9 H5 3.5018 no 3_656
H9 H7 3.4887 no 3_656
H9 H9 2.2509 no 3_656
H9 H10 2.5580 no 3_656
H10 N3 3.2259 no 3_656
H10 C9 3.4571 no 3_656
H10 C17 3.5069 no 3_656
H10 C20 3.4339 no 3_656
H10 C24 3.4082 no 3_656
H10 H5 2.8689 no 3_656
H10 H9 2.5580 no 3_656
H10 H13 3.3237 no 3_656
H10 H16 3.2338 no 3_656
H10 H20 3.4701 no 3_756
H10 H28 2.9050 no 3_656
H10 H31 3.5170 no 3_656
H10 H32 2.7883 no 3_656
H11 S1 3.5885 no 2_646
H11 O1 2.7870 no 2_646
H11 C24 3.1122 no 3_656
H11 H20 3.4332 no 3_756
H11 H22 2.9432 no 3_756
H11 H24 3.1499 no 2_646
H11 H25 3.5234 no 2_646
H11 H31 2.6440 no 3_656
H11 H32 2.7349 no 3_656
H12 O2 2.9357 no 2_646
H12 C13 3.2924 no 2_646
H12 C21 3.0699 no 2_646
H12 H3 3.3335 no 1_655
H12 H18 2.8631 no 3_756
H12 H22 3.5690 no 3_756
H12 H25 2.7325 no 2_646
H12 H29 2.5240 no 2_646
H12 H30 3.0651 no 2_646
H13 C23 3.4313 no 3_656
H13 C26 3.5900 no 3_656
H13 H1 2.7877 no 3_656
H13 H7 3.0493 no 3_656
H13 H10 3.3237 no 3_656
H14 C24 3.5817 no 4_555
H14 H31 2.7228 no 4_555
H14 H33 3.5837 no 4_555
H15 S1 3.4870 no 4_554
H15 O2 2.7301 no 4_554
H15 H1 2.9937 no 3_656
H16 H10 3.2338 no 3_656
H17 C8 3.0909 no 3_756
H17 C10 2.9658 no 3_756
H17 H7 2.9216 no 3_656
H17 H17 2.3009 no 3_756
H17 H18 3.2017 no 3_756
H17 H19 3.2681 no 3_756
H17 H20 2.6038 no 3_756
H18 O2 3.4357 no 4_554
H18 C7 3.3001 no 3_756
H18 C15 3.5846 no 3_756
H18 C16 2.9805 no 3_756
H18 H1 2.9235 no 3_656
H18 H3 3.5346 no 3_656
H18 H7 3.0759 no 3_656
H18 H8 3.4298 no 3_756
H18 H12 2.8631 no 3_756
H18 H17 3.2017 no 3_756
H19 C23 3.5761 no 1_655
H19 H5 3.4650 no 1_655
H19 H7 2.8718 no 1_655
H19 H17 3.2681 no 3_756
H19 H27 3.5171 no 4_555
H19 H31 3.0059 no 4_555
H19 H34 3.0264 no 4_555
H20 C3 3.5427 no 3_756
H20 C7 3.5111 no 3_756
H20 C9 3.3109 no 3_756
H20 C10 3.5433 no 3_756
H20 C11 3.0801 no 3_756
H20 C15 3.0597 no 3_756
H20 C16 3.2712 no 3_756
H20 C20 3.4193 no 1_655
H20 C23 3.3391 no 1_655
H20 H5 2.8507 no 1_655
H20 H7 2.6753 no 1_655
H20 H10 3.4701 no 3_756
H20 H11 3.4332 no 3_756
H20 H17 2.6038 no 3_756
H21 C26 3.4076 no 2_656
H21 H1 3.4028 no 2_656
H21 H2 2.6028 no 2_656
H21 H5 3.1421 no 1_655
H21 H27 3.1317 no 4_555
H21 H31 3.4189 no 4_555
H22 S1 3.3956 no 4_554
H22 O1 2.7295 no 4_554
H22 O2 3.2770 no 4_554
H22 C15 3.2032 no 3_756
H22 C16 3.5734 no 3_756
H22 H2 3.4473 no 2_656
H22 H11 2.9432 no 3_756
H22 H12 3.5690 no 3_756
H23 C22 3.3516 no 2_656
H23 H2 3.2924 no 2_656
H23 H4 3.4979 no 4_554
H23 H6 2.4960 no 2_656
H24 H6 3.5376 no 2_656
H24 H11 3.1499 no 2_656
H24 H31 2.6972 no 4_555
H25 C15 3.5771 no 2_656
H25 C16 3.1279 no 2_656
H25 H4 3.5924 no 2_656
H25 H6 3.1926 no 2_656
H25 H11 3.5234 no 2_656
H25 H12 2.7325 no 2_656
H26 C6 3.2998 no 4_554
H26 C12 3.2028 no 4_554
H26 C18 3.2776 no 4_554
H26 C20 3.2734 no 4_554
H26 C22 3.2166 no 4_554
H26 C23 3.2306 no 4_554
H27 O2 3.5635 no 4_554
H27 C20 3.2785 no 4_554
H27 H1 3.1337 no 3_656
H27 H5 3.1447 no 4_554
H27 H19 3.5171 no 4_454
H27 H21 3.1317 no 4_454
H28 C11 3.5782 no 3_656
H28 C26 3.4230 no 3_656
H28 H1 2.6539 no 3_656
H28 H10 2.9050 no 3_656
H29 C16 3.3634 no 2_656
H29 C26 3.3047 no 2_556
H29 H1 3.5809 no 2_556
H29 H2 3.4091 no 2_556
H29 H3 2.5182 no 2_556
H29 H12 2.5240 no 2_656
H29 H30 3.5354 no 3_666
H30 C21 3.2594 no 3_666
H30 C25 3.1558 no 3_666
H30 H3 3.1755 no 2_556
H30 H3 3.1905 no 4_554
H30 H8 3.3700 no 2_656
H30 H12 3.0651 no 2_656
H30 H29 3.5354 no 3_666
H30 H30 2.6490 no 3_666
H30 H33 2.5688 no 3_666
H30 H34 3.2557 no 3_666
H31 O1 3.0532 no 4_454
H31 C14 3.5408 no 4_454
H31 C15 3.4404 no 3_656
H31 H8 3.4330 no 4_454
H31 H10 3.5170 no 3_656
H31 H11 2.6440 no 3_656
H31 H14 2.7228 no 4_454
H31 H19 3.0059 no 4_454
H31 H21 3.4189 no 4_454
H31 H24 2.6972 no 4_454
H32 O1 3.4624 no 4_454
H32 C11 3.4003 no 3_656
H32 C15 3.3682 no 3_656
H32 H10 2.7883 no 3_656
H32 H11 2.7349 no 3_656
H33 O1 3.2972 no 4_454
H33 C7 3.4629 no 4_454
H33 C21 3.5240 no 3_666
H33 H2 3.4103 no 2_556
H33 H3 3.1267 no 2_556
H33 H8 2.6755 no 4_454
H33 H14 3.5837 no 4_454
H33 H30 2.5688 no 3_666
H34 C7 3.5274 no 4_454
H34 C12 3.5754 no 4_554
H34 C23 3.2046 no 4_554
H34 H3 3.0887 no 4_554
H34 H7 3.0023 no 4_554
H34 H8 2.6016 no 4_454
H34 H19 3.0264 no 4_454
H34 H30 3.2557 no 3_666

loop_
_geom_hbond_atom_site_label_D
_geom_hbond_atom_site_label_H
_geom_hbond_atom_site_label_A
_geom_hbond_distance_DA
_geom_hbond_distance_DH
_geom_hbond_distance_HA
_geom_hbond_angle_DHA
_geom_hbond_publ_flag
N3 H16 S1 1.6219(17) 0.951 2.164 44.1 no
N3 H16 N1 2.726(2) 0.951 1.861 149.9 no

loop_
_geom_torsion_atom_site_label_1
_geom_torsion_atom_site_label_2
_geom_torsion_atom_site_label_3
_geom_torsion_atom_site_label_4
_geom_torsion
_geom_torsion_publ_flag
O1 S1 N3 C5 24.51(14) no
O1 S1 C6 C18 -7.79(17) no
O1 S1 C6 C20 171.55(14) no
O2 S1 N3 C5 155.40(11) no
O2 S1 C6 C18 -136.82(14) no
O2 S1 C6 C20 42.53(17) no
N3 S1 C6 C18 110.66(14) no
N3 S1 C6 C20 -70.00(15) no
C6 S1 N3 C5 -90.84(12) no
C2 N1 C13 C21 -175.90(14) no
C13 N1 C2 C4 157.40(15) no
C13 N1 C2 C14 31.9(2) no
C2 N1 C17 C24 173.23(13) no
C17 N1 C2 C4 -78.75(17) no
C17 N1 C2 C14 155.75(14) no
C13 N1 C17 C24 -59.48(19) no
C17 N1 C13 C21 59.5(2) no
S1 N3 C5 C3 75.23(15) no
S1 N3 C5 C4 -161.49(10) no
N1 C2 C4 C5 -63.95(18) no
N1 C2 C4 C10 171.05(13) no
N1 C2 C14 C19 -176.21(14) no
C4 C2 C14 C19 57.7(2) no
C14 C2 C4 C5 64.21(19) no
C14 C2 C4 C10 -60.79(18) no
C5 C3 C7 C16 -178.08(15) no
C7 C3 C5 N3 -129.50(17) no
C7 C3 C5 C4 109.78(19) no
C5 C3 C9 C11 179.20(15) no
C9 C3 C5 N3 52.1(3) no
C9 C3 C5 C4 -68.7(2) no
C7 C3 C9 C11 0.7(3) no
C9 C3 C7 C16 0.4(3) no
C2 C4 C5 N3 59.06(18) no
C2 C4 C5 C3 -178.36(13) no
C2 C4 C10 C8 59.78(19) no
C5 C4 C10 C8 -67.24(19) no
C10 C4 C5 N3 -177.73(13) no
C10 C4 C5 C3 -55.14(19) no
S1 C6 C18 C22 178.48(14) no
S1 C6 C20 C23 -179.10(13) no
C18 C6 C20 C23 0.3(3) no
C20 C6 C18 C22 -0.9(3) no
C3 C7 C16 C15 -1.1(3) no
C10 C8 C19 C14 50.6(3) no
C19 C8 C10 C4 -54.8(3) no
C3 C9 C11 C15 -1.1(3) no
C9 C11 C15 C16 0.4(4) no
C22 C12 C23 C20 -1.6(4) no
C23 C12 C22 C18 0.9(4) no
C26 C12 C22 C18 -178.5(3) no
C26 C12 C23 C20 177.9(3) no
N1 C13 C21 C25 -58.2(3) no
C2 C14 C19 C8 -52.7(3) no
C11 C15 C16 C7 0.7(4) no
N1 C17 C24 C25 57.1(3) no
C6 C18 C22 C12 0.3(4) no
C6 C20 C23 C12 1.0(4) no
C13 C21 C25 C24 54.2(3) no
C17 C24 C25 C21 -53.1(3) no
